data_1566654
loop_
_publ_author_name
'Yamane, R.'
'Komatsu, K.'
'Gouchi, J.'
'Uwatoko, Y.'
'Machida, S.'
'Hattori, T.'
'Ito, H.'
'Kagi, H.'

_publ_section_title
;
 Experimental evidence for the existence of a second partially-ordered
 phase of ice VI
;
_journal_name_full 'Nature Communications'
_journal_page_first 1129
_journal_volume 12
_journal_year 2021
_chemical_formula_sum 'D2 O'
_chemical_name_common 'Ice XIX'
_space_group_IT_number 27
_space_group_name_Hall 'P 2 -2c'
_space_group_name_H-M_alt 'P c c 2'
_cell_angle_alpha 90.000000
_cell_angle_beta 90.000000
_cell_angle_gamma 90.000000
_cell_formula_units_Z 20
_cell_length_a 8.6278(4)
_cell_length_b 8.6114(4)
_cell_length_c 5.59299(8)
_cell_volume 415.54(3)
_cod_data_source_file iceXIX_YamanePcc2_mod.cif
_cod_data_source_block iceXIX_Yamane2021_Pcc2
_cod_original_cell_volume 415.545(7)
_cod_original_formula_sum 'D2 O1'
_cod_database_code 1566654

loop_
_space_group_symop_operation_xyz
'x, y, z'
'-x, -y, z'
'x, -y, z+1/2'
'-x, y, z+1/2'

loop_
_atom_site_type_symbol
_atom_site_label
_atom_site_fract_x
_atom_site_fract_y
_atom_site_fract_z
_atom_site_occupancy
_atom_site_thermal_displace_type
_atom_site_U_iso_or_equiv
_atom_site_symmetry_multiplicity
D D1a 0.334(3) 0.858(4) 1.002(4) 0.43(2) Uiso 0.02249 4
D D1b 0.159(3) 0.148(4) 0.025(5) 0.45(2) Uiso 0.02249 4
D D1c 0.142(3) 0.357(4) 0.492(5) 0.520(19) Uiso 0.02249 4
D D1d 0.629(2) 0.649(3) 0.032(3) 0.60(6) Uiso 0.02249 4
D D2a 0.314(3) 0.813(2) 0.858(4) 0.57(2) Uiso 0.02249 4
D D2b 0.188(2) 0.206(2) 0.143(4) 0.55(2) Uiso 0.02249 4
D D2c 0.194(3) 0.322(2) 0.343(4) 0.480(19) Uiso 0.02249 4
D D2d 0.705(3) 0.684(3) 0.134(5) 0.40(6) Uiso 0.02249 4
D D3a 0.468(2) 0.971(3) 0.130(6) 0.5 Uiso 0.02249 4
D D3b 0.027(2) 0.035(2) 0.889(5) 0.5 Uiso 0.02249 4
D D3c 0.026(2) 0.468(2) 0.643(5) 0.5 Uiso 0.02249 4
D D3d 0.5403(19) 0.5313(18) 0.885(5) 0.5 Uiso 0.02249 4
D D4a 0.058(3) 0.194(3) 0.823(6) 0.340(11) Uiso 0.02249 4
D D4b 0.4233(19) 0.8053(19) 0.225(4) 0.78(6) Uiso 0.02249 4
D D4c 0.8059(16) 0.0843(19) 0.281(4) 0.71(3) Uiso 0.02249 4
D D4d 0.202(2) 0.415(5) 0.726(6) 0.32(3) Uiso 0.02249 4
D D4e 0.634(3) 0.710(3) 0.789(7) 0.22(6) Uiso 0.02249 4
D D4f 0.913(2) 0.300(2) 0.218(5) 0.660(11) Uiso 0.02249 4
D D4g 0.2908(15) 0.588(2) 0.300(4) 0.68(3) Uiso 0.02249 4
D D4h 0.707(3) 0.931(5) 0.702(7) 0.29(3) Uiso 0.02249 4
O O1 0.2558(15) 0.749(2) 0.757(4) 1.0 Uiso 0.00921 4
O O2a 0.3886(15) 0.8943(15) 0.1385 1.0 Uiso 0.00921 4
O O2b 0.1105(14) 0.1072(14) 0.888(2) 1.0 Uiso 0.00921 4
O O2c 0.1082(13) 0.3964(15) 0.640(4) 1.0 Uiso 0.00921 4
O O2d 0.6120(12) 0.6163(12) 0.873(3) 1.0 Uiso 0.00921 4
